data_1554401
loop_
_publ_author_name
'Kupietz, Kamil'
'Bia\/lek, Micha\/l J.'
'Bia\/lo\'nska, Agata'
'Szyszko, Bartosz'
'Latos-Gra\.zy\'nski, Lechos\/law'

_publ_section_title
;
 Aromaticity control via modifications of a macrocyclic frame:
 5,6-dimethoxyphenanthriporphyrin and 5,6-dioxophenanthriporphyrin
;
_journal_issue 21
_journal_name_full 'Organic Chemistry Frontiers'
_journal_page_first 3068
_journal_paper_doi 10.1039/C8QO00751A
_journal_volume 5
_journal_year 2018
_chemical_formula_moiety 'C43 H27 N2 O2, 3(C6 H6), B F4'
_chemical_formula_sum 'C61 H45 B F4 N2 O2'
_chemical_formula_weight 924.80
_chemical_name_systematic 'monocation of 5,6-dioxophenanthriporphyrin'
_space_group_crystal_system monoclinic
_space_group_IT_number 14
_space_group_name_Hall '-P 2yn'
_space_group_name_H-M_alt 'P 1 21/n 1'
_atom_sites_solution_hydrogens mixed
_audit_creation_method SHELXL-2014/7
_audit_update_record
;
2018-07-19 deposited with the CCDC.
2018-08-20 downloaded from the CCDC.
;
_cell_angle_alpha 90
_cell_angle_beta 106.78(3)
_cell_angle_gamma 90
_cell_formula_units_Z 4
_cell_length_a 14.154(3)
_cell_length_b 17.553(3)
_cell_length_c 19.832(3)
_cell_measurement_reflns_used 9442
_cell_measurement_temperature 100(2)
_cell_measurement_theta_max 67.9931
_cell_measurement_theta_min 2.3250
_cell_volume 4717.4(16)
_computing_cell_refinement
;
CrysAlis RED, Oxford Diffraction Ltd.,
Version 1.171.33.66 (release 28-04-2010 CrysAlis171 .NET)
(compiled Apr 28 2010,14:27:37)
;
_computing_data_collection
;
CrysAlis CCD, Oxford Diffraction Ltd.,
Version 1.171.33.66 (release 28-04-2010 CrysAlis171 .NET)
(compiled Apr 28 2010,14:27:37)
;
_computing_data_reduction
;
CrysAlis RED, Oxford Diffraction Ltd.,
Version 1.171.33.66 (release 28-04-2010 CrysAlis171 .NET)
(compiled Apr 28 2010,14:27:37)
;
_computing_structure_refinement 'SHELXL-2014/7 (Sheldrick, 2014)'
_computing_structure_solution 'SHELXS-2014/7 (Sheldrick, 2014)'
_diffrn_ambient_temperature 100(2)
_diffrn_detector_area_resol_mean 8.1956
_diffrn_measured_fraction_theta_full 0.982
_diffrn_measured_fraction_theta_max 0.981
_diffrn_measurement_device_type 'Xcalibur, Onyx'
_diffrn_measurement_method '\w scans'
_diffrn_radiation_type CuK\a
_diffrn_radiation_wavelength 1.54175
_diffrn_reflns_av_R_equivalents 0.0460
_diffrn_reflns_av_unetI/netI 0.0477
_diffrn_reflns_Laue_measured_fraction_full 0.982
_diffrn_reflns_Laue_measured_fraction_max 0.981
_diffrn_reflns_limit_h_max 16
_diffrn_reflns_limit_h_min -17
_diffrn_reflns_limit_k_max 21
_diffrn_reflns_limit_k_min -20
_diffrn_reflns_limit_l_max 23
_diffrn_reflns_limit_l_min -21
_diffrn_reflns_number 18917
_diffrn_reflns_point_group_measured_fraction_full 0.982
_diffrn_reflns_point_group_measured_fraction_max 0.981
_diffrn_reflns_theta_full 67.676
_diffrn_reflns_theta_max 68.103
_diffrn_reflns_theta_min 3.416
_diffrn_source 'Enhance (Cu) X-ray Source'
_exptl_absorpt_coefficient_mu 0.721
_exptl_absorpt_correction_type none
_exptl_crystal_colour blueish
_exptl_crystal_density_diffrn 1.302
_exptl_crystal_description plate
_exptl_crystal_F_000 1928
_exptl_crystal_size_max 0.538
_exptl_crystal_size_mid 0.422
_exptl_crystal_size_min 0.100
_refine_diff_density_max 0.420
_refine_diff_density_min -0.261
_refine_diff_density_rms 0.059
_refine_ls_extinction_method none
_refine_ls_goodness_of_fit_ref 0.947
_refine_ls_hydrogen_treatment mixed
_refine_ls_matrix_type full
_refine_ls_number_parameters 639
_refine_ls_number_reflns 8435
_refine_ls_number_restraints 0
_refine_ls_restrained_S_all 0.947
_refine_ls_R_factor_all 0.0708
_refine_ls_R_factor_gt 0.0564
_refine_ls_shift/su_max 0.001
_refine_ls_shift/su_mean 0.000
_refine_ls_structure_factor_coef Fsqd
_refine_ls_weighting_details 'w=1/[\s^2^(Fo^2^)+(0.1159P)^2^] where P=(Fo^2^+2Fc^2^)/3'
_refine_ls_weighting_scheme calc
_refine_ls_wR_factor_gt 0.1492
_refine_ls_wR_factor_ref 0.1600
_reflns_Friedel_coverage 0.000
_reflns_number_gt 6112
_reflns_number_total 8435
_reflns_threshold_expression 'I > 2\s(I)'
_cod_data_source_file c8qo00751a2.cif
_cod_data_source_block 2H+
_cod_original_sg_symbol_H-M 'P 21/n'
_cod_database_code 1554401
_shelx_shelxl_version_number 2014/7
_shelx_space_group_comment
;
The symmetry employed for this shelxl refinement is uniquely defined
by the following loop, which should always be used as a source of
symmetry information in preference to the above space-group names.
They are only intended as comments.
;

loop_
_space_group_symop_operation_xyz
'x, y, z'
'-x+1/2, y+1/2, -z+1/2'
'-x, -y, -z'
'x-1/2, -y-1/2, z-1/2'

loop_
_atom_site_label
_atom_site_type_symbol
_atom_site_fract_x
_atom_site_fract_y
_atom_site_fract_z
_atom_site_U_iso_or_equiv
_atom_site_adp_type
_atom_site_occupancy
_atom_site_site_symmetry_order
_atom_site_calc_flag
_atom_site_refinement_flags_posn
_atom_site_refinement_flags_adp
B1 B 0.2389(2) 1.24161(15) -0.08151(13) 0.0383(5) Uani 1 1 d . .
F1 F 0.28546(13) 1.20107(10) -0.12084(9) 0.0666(5) Uani 1 1 d . .
F2 F 0.25254(11) 1.20686(9) -0.01571(7) 0.0564(4) Uani 1 1 d . .
F3 F 0.27855(12) 1.31363(9) -0.06877(9) 0.0636(4) Uani 1 1 d . .
F4 F 0.13894(11) 1.24479(9) -0.11423(9) 0.0632(4) Uani 1 1 d . .
C1 C 0.26899(15) 1.43362(10) 0.04813(10) 0.0282(4) Uani 1 1 d . .
C2 C 0.23750(15) 1.49392(11) -0.00017(11) 0.0317(4) Uani 1 1 d . .
H2A H 0.2817 1.5319 -0.0037 0.038 Uiso 1 1 calc R U
C3 C 0.14117(16) 1.49655(11) -0.04215(10) 0.0318(4) Uani 1 1 d . .
H3A H 0.1207 1.5371 -0.0731 0.038 Uiso 1 1 calc R U
C4 C 0.07335(15) 1.43924(11) -0.03906(10) 0.0291(4) Uani 1 1 d . .
O5 O -0.05595(12) 1.49088(9) -0.13143(8) 0.0427(4) Uani 1 1 d . .
C5 C -0.02666(15) 1.44119(11) -0.08835(10) 0.0316(4) Uani 1 1 d . .
O6 O -0.18146(11) 1.37846(9) -0.12242(8) 0.0426(4) Uani 1 1 d . .
C6 C -0.09704(15) 1.37507(11) -0.08515(10) 0.0315(4) Uani 1 1 d . .
C7 C -0.05773(14) 1.31064(11) -0.03798(10) 0.0292(4) Uani 1 1 d . .
C8 C -0.11435(14) 1.24470(12) -0.04036(10) 0.0320(4) Uani 1 1 d . .
H8A H -0.1779 1.2427 -0.0710 0.038 Uiso 1 1 calc R U
C9 C -0.07785(14) 1.18268(11) 0.00173(10) 0.0307(4) Uani 1 1 d . .
H9A H -0.1165 1.1393 -0.0011 0.037 Uiso 1 1 calc R U
C10 C 0.01827(14) 1.18494(11) 0.04924(10) 0.0285(4) Uani 1 1 d . .
C11 C 0.06117(14) 1.11926(11) 0.09221(10) 0.0289(4) Uani 1 1 d . .
C12 C 0.16134(14) 1.10713(11) 0.12118(10) 0.0284(4) Uani 1 1 d . .
C13 C 0.20768(15) 1.05378(11) 0.17508(11) 0.0328(4) Uani 1 1 d . .
H13A H 0.1749 1.0185 0.1952 0.039 Uiso 1 1 calc R U
C14 C 0.30621(15) 1.06255(11) 0.19215(11) 0.0322(4) Uani 1 1 d . .
H14A H 0.3527 1.0342 0.2254 0.039 Uiso 1 1 calc R U
C15 C 0.32728(14) 1.12371(11) 0.14990(10) 0.0282(4) Uani 1 1 d . .
C16 C 0.42153(14) 1.15637(11) 0.16126(10) 0.0287(4) Uani 1 1 d . .
C17 C 0.44065(14) 1.23342(11) 0.14808(10) 0.0292(4) Uani 1 1 d . .
C18 C 0.52728(14) 1.27562(12) 0.18492(11) 0.0340(5) Uani 1 1 d . .
H18A H 0.5843 1.2551 0.2154 0.041 Uiso 1 1 calc R U
C19 C 0.51221(15) 1.34954(12) 0.16799(11) 0.0341(4) Uani 1 1 d . .
H19A H 0.5566 1.3887 0.1859 0.041 Uiso 1 1 calc R U
C20 C 0.41656(14) 1.35860(11) 0.11775(10) 0.0297(4) Uani 1 1 d . .
C21 C 0.37226(15) 1.42601(11) 0.08993(10) 0.0306(4) Uani 1 1 d . .
C22 C 0.19915(14) 1.37976(11) 0.05380(10) 0.0272(4) Uani 1 1 d . .
H22A H 0.2176 1.3424 0.0884 0.033 Uiso 1 1 calc R U
C23 C 0.10296(14) 1.37986(11) 0.00957(10) 0.0268(4) Uani 1 1 d . .
C24 C 0.03745(14) 1.31437(11) 0.00996(10) 0.0272(4) Uani 1 1 d . .
C25 C 0.07125(14) 1.25293(11) 0.05370(10) 0.0283(4) Uani 1 1 d . .
H25A H 0.1320 1.2569 0.0877 0.034 Uiso 1 1 calc R U
N26 N 0.23854(12) 1.14864(9) 0.10778(9) 0.0278(3) Uani 1 1 d . .
N27 N 0.37665(12) 1.28475(9) 0.10726(9) 0.0284(4) Uani 1 1 d . .
C28 C -0.00586(14) 1.06131(11) 0.10862(10) 0.0305(4) Uani 1 1 d . .
C29 C 0.00133(16) 0.98476(12) 0.09228(12) 0.0359(5) Uani 1 1 d . .
H29A H 0.0472 0.9695 0.0695 0.043 Uiso 1 1 calc R U
C30 C -0.05987(17) 0.93097(13) 0.10992(12) 0.0410(5) Uani 1 1 d . .
H30A H -0.0553 0.8800 0.0984 0.049 Uiso 1 1 calc R U
C31 C -0.12685(17) 0.95281(14) 0.14425(13) 0.0447(6) Uani 1 1 d . .
H31A H -0.1668 0.9166 0.1566 0.054 Uiso 1 1 calc R U
C32 C -0.13495(17) 1.02882(14) 0.16056(13) 0.0436(5) Uani 1 1 d . .
H32A H -0.1804 1.0435 0.1838 0.052 Uiso 1 1 calc R U
C33 C -0.07520(16) 1.08323(12) 0.14220(12) 0.0372(5) Uani 1 1 d . .
H33A H -0.0817 1.1343 0.1524 0.045 Uiso 1 1 calc R U
C34 C 0.50613(14) 1.10709(11) 0.19941(11) 0.0301(4) Uani 1 1 d . .
C35 C 0.52632(15) 1.04128(11) 0.16656(11) 0.0328(4) Uani 1 1 d . .
H35A H 0.4859 1.0283 0.1221 0.039 Uiso 1 1 calc R U
C36 C 0.60564(16) 0.99509(12) 0.19919(13) 0.0401(5) Uani 1 1 d . .
H36A H 0.6179 0.9512 0.1769 0.048 Uiso 1 1 calc R U
C37 C 0.66663(16) 1.01430(14) 0.26506(13) 0.0431(5) Uani 1 1 d . .
H37A H 0.7213 0.9843 0.2864 0.052 Uiso 1 1 calc R U
C38 C 0.64591(16) 1.07845(14) 0.29906(12) 0.0406(5) Uani 1 1 d . .
H38A H 0.6862 1.0910 0.3437 0.049 Uiso 1 1 calc R U
C39 C 0.56578(15) 1.12386(12) 0.26716(11) 0.0343(4) Uani 1 1 d . .
H39A H 0.5514 1.1659 0.2910 0.041 Uiso 1 1 calc R U
C40 C 0.43356(15) 1.49610(11) 0.10377(11) 0.0313(4) Uani 1 1 d . .
C41 C 0.52293(15) 1.50010(12) 0.08800(11) 0.0335(4) Uani 1 1 d . .
H41A H 0.5465 1.4574 0.0702 0.040 Uiso 1 1 calc R U
C42 C 0.57731(16) 1.56698(13) 0.09844(12) 0.0387(5) Uani 1 1 d . .
H42A H 0.6365 1.5693 0.0870 0.046 Uiso 1 1 calc R U
C43 C 0.54336(18) 1.63037(13) 0.12597(13) 0.0452(6) Uani 1 1 d . .
H43A H 0.5798 1.6753 0.1333 0.054 Uiso 1 1 calc R U
C44 C 0.45540(19) 1.62661(13) 0.14242(14) 0.0469(6) Uani 1 1 d . .
H44A H 0.4330 1.6690 0.1614 0.056 Uiso 1 1 calc R U
C45 C 0.39980(17) 1.56034(12) 0.13109(12) 0.0390(5) Uani 1 1 d . .
H45A H 0.3400 1.5587 0.1417 0.047 Uiso 1 1 calc R U
C61 C 0.72688(18) 0.20199(14) 0.14864(14) 0.0465(6) Uani 1 1 d . .
H61A H 0.6849 0.1602 0.1424 0.056 Uiso 1 1 calc R U
C62 C 0.73688(19) 0.24128(15) 0.09082(14) 0.0498(6) Uani 1 1 d . .
H62A H 0.7017 0.2262 0.0456 0.060 Uiso 1 1 calc R U
C63 C 0.7995(2) 0.30314(14) 0.10075(15) 0.0536(7) Uani 1 1 d . .
H63A H 0.8063 0.3299 0.0619 0.064 Uiso 1 1 calc R U
C64 C 0.8519(2) 0.32561(14) 0.16738(15) 0.0521(6) Uani 1 1 d . .
H64A H 0.8943 0.3672 0.1736 0.063 Uiso 1 1 calc R U
C65 C 0.84144(19) 0.28625(15) 0.22527(14) 0.0483(6) Uani 1 1 d . .
H65A H 0.8765 0.3015 0.2705 0.058 Uiso 1 1 calc R U
C66 C 0.77916(17) 0.22468(14) 0.21574(13) 0.0455(5) Uani 1 1 d . .
H66A H 0.7721 0.1981 0.2546 0.055 Uiso 1 1 calc R U
C71 C 0.2211(3) 0.24090(17) 0.26090(14) 0.0631(8) Uani 1 1 d . .
H71A H 0.2192 0.1899 0.2733 0.076 Uiso 1 1 calc R U
C72 C 0.1355(2) 0.27953(15) 0.23084(12) 0.0548(7) Uani 1 1 d . .
H72A H 0.0751 0.2550 0.2232 0.066 Uiso 1 1 calc R U
C73 C 0.1383(2) 0.35503(14) 0.21170(12) 0.0475(6) Uani 1 1 d . .
H73A H 0.0797 0.3808 0.1912 0.057 Uiso 1 1 calc R U
C74 C 0.22706(19) 0.39255(14) 0.22258(12) 0.0447(6) Uani 1 1 d . .
H74A H 0.2282 0.4431 0.2089 0.054 Uiso 1 1 calc R U
C75 C 0.3141(2) 0.35473(17) 0.25378(13) 0.0549(7) Uani 1 1 d . .
H75A H 0.3742 0.3798 0.2621 0.066 Uiso 1 1 calc R U
C76 C 0.3110(3) 0.27820(19) 0.27282(13) 0.0666(9) Uani 1 1 d . .
H76A H 0.3695 0.2522 0.2935 0.080 Uiso 1 1 calc R U
C81 C 0.4647(2) 0.85360(16) 0.06482(14) 0.0542(6) Uani 1 1 d . .
H81A H 0.5197 0.8220 0.0762 0.065 Uiso 1 1 calc R U
C82 C 0.4007(2) 0.85280(15) 0.10510(14) 0.0543(7) Uani 1 1 d . .
H82A H 0.4124 0.8203 0.1437 0.065 Uiso 1 1 calc R U
C83 C 0.3195(2) 0.89948(15) 0.08914(13) 0.0508(6) Uani 1 1 d . .
H83A H 0.2766 0.8986 0.1168 0.061 Uiso 1 1 calc R U
C84 C 0.30172(19) 0.94786(16) 0.03182(14) 0.0525(6) Uani 1 1 d . .
H84A H 0.2468 0.9796 0.0208 0.063 Uiso 1 1 calc R U
C85 C 0.3665(2) 0.94874(16) -0.00915(14) 0.0528(7) Uani 1 1 d . .
H85A H 0.3552 0.9813 -0.0477 0.063 Uiso 1 1 calc R U
C86 C 0.4473(2) 0.90131(16) 0.00741(14) 0.0535(6) Uani 1 1 d . .
H86A H 0.4904 0.9015 -0.0202 0.064 Uiso 1 1 calc R U
H26 H 0.2320(15) 1.1720(13) 0.0688(12) 0.026(5) Uiso 1 1 d . .
H27 H 0.3319(18) 1.2718(14) 0.0687(13) 0.037(6) Uiso 1 1 d . .

loop_
_atom_site_aniso_label
_atom_site_aniso_U_11
_atom_site_aniso_U_22
_atom_site_aniso_U_33
_atom_site_aniso_U_23
_atom_site_aniso_U_13
_atom_site_aniso_U_12
B1 0.0444(14) 0.0373(13) 0.0333(12) -0.0019(10) 0.0113(10) -0.0127(10)
F1 0.0838(12) 0.0667(10) 0.0618(10) -0.0193(8) 0.0408(9) -0.0119(9)
F2 0.0629(9) 0.0729(10) 0.0310(7) 0.0079(7) 0.0098(6) -0.0233(8)
F3 0.0710(10) 0.0441(8) 0.0815(11) -0.0072(8) 0.0313(9) -0.0241(7)
F4 0.0515(9) 0.0538(9) 0.0711(10) 0.0207(8) -0.0031(7) -0.0095(7)
C1 0.0328(10) 0.0251(9) 0.0266(9) -0.0023(7) 0.0086(8) -0.0018(7)
C2 0.0347(11) 0.0251(9) 0.0336(11) 0.0006(8) 0.0070(8) -0.0020(8)
C3 0.0417(11) 0.0237(9) 0.0289(10) 0.0024(8) 0.0085(8) 0.0018(8)
C4 0.0327(10) 0.0274(9) 0.0253(9) -0.0029(7) 0.0054(8) 0.0031(7)
O5 0.0446(9) 0.0370(8) 0.0387(8) 0.0082(7) -0.0005(7) 0.0042(7)
C5 0.0362(11) 0.0291(10) 0.0268(10) -0.0013(8) 0.0049(8) 0.0057(8)
O6 0.0345(8) 0.0378(8) 0.0456(9) -0.0011(7) -0.0044(7) 0.0038(6)
C6 0.0318(11) 0.0318(10) 0.0270(10) -0.0066(8) 0.0020(8) 0.0039(8)
C7 0.0280(10) 0.0320(10) 0.0260(9) -0.0034(8) 0.0054(8) 0.0031(7)
C8 0.0277(10) 0.0374(11) 0.0284(10) -0.0043(8) 0.0039(8) -0.0001(8)
C9 0.0277(10) 0.0300(10) 0.0329(10) -0.0045(8) 0.0065(8) -0.0035(8)
C10 0.0273(10) 0.0318(10) 0.0267(9) -0.0013(8) 0.0083(8) -0.0010(7)
C11 0.0294(10) 0.0296(10) 0.0280(10) -0.0035(8) 0.0089(8) -0.0042(8)
C12 0.0285(10) 0.0259(9) 0.0301(10) -0.0003(7) 0.0076(8) -0.0029(7)
C13 0.0333(11) 0.0285(10) 0.0369(11) 0.0043(8) 0.0108(8) -0.0026(8)
C14 0.0317(10) 0.0293(10) 0.0325(10) 0.0064(8) 0.0044(8) 0.0020(8)
C15 0.0305(10) 0.0261(9) 0.0267(9) -0.0003(7) 0.0065(8) 0.0008(7)
C16 0.0293(10) 0.0287(9) 0.0270(10) 0.0007(8) 0.0065(7) -0.0007(7)
C17 0.0277(10) 0.0313(10) 0.0288(10) 0.0012(8) 0.0087(8) 0.0005(8)
C18 0.0263(10) 0.0351(11) 0.0369(11) 0.0029(9) 0.0034(8) 0.0006(8)
C19 0.0279(10) 0.0343(11) 0.0383(11) 0.0000(9) 0.0065(8) -0.0051(8)
C20 0.0277(10) 0.0306(10) 0.0303(10) -0.0009(8) 0.0075(8) -0.0035(8)
C21 0.0313(10) 0.0322(10) 0.0287(10) -0.0005(8) 0.0094(8) -0.0020(8)
C22 0.0309(10) 0.0258(9) 0.0238(9) 0.0005(7) 0.0062(7) 0.0017(7)
C23 0.0297(10) 0.0257(9) 0.0244(9) -0.0029(7) 0.0068(7) 0.0018(7)
C24 0.0282(10) 0.0280(9) 0.0254(9) -0.0019(7) 0.0079(7) 0.0019(7)
C25 0.0235(9) 0.0335(10) 0.0264(9) -0.0014(8) 0.0047(7) -0.0006(7)
N26 0.0275(8) 0.0288(8) 0.0265(8) 0.0039(7) 0.0069(7) -0.0010(6)
N27 0.0257(8) 0.0277(8) 0.0287(8) 0.0014(7) 0.0027(7) -0.0025(6)
C28 0.0258(10) 0.0330(10) 0.0308(10) 0.0036(8) 0.0053(8) -0.0025(8)
C29 0.0335(11) 0.0350(11) 0.0398(11) -0.0005(9) 0.0115(9) -0.0033(8)
C30 0.0410(12) 0.0321(11) 0.0470(13) 0.0014(9) 0.0083(10) -0.0059(9)
C31 0.0393(12) 0.0425(12) 0.0522(14) 0.0106(10) 0.0132(10) -0.0106(10)
C32 0.0379(12) 0.0454(13) 0.0532(14) 0.0035(11) 0.0225(10) -0.0046(10)
C33 0.0358(11) 0.0330(11) 0.0454(12) 0.0021(9) 0.0156(9) -0.0002(8)
C34 0.0276(10) 0.0297(10) 0.0331(10) 0.0041(8) 0.0090(8) -0.0028(8)
C35 0.0316(10) 0.0307(10) 0.0340(10) 0.0040(8) 0.0063(8) -0.0013(8)
C36 0.0390(12) 0.0323(11) 0.0511(13) 0.0070(9) 0.0163(10) 0.0043(9)
C37 0.0276(11) 0.0443(13) 0.0546(14) 0.0179(11) 0.0076(10) 0.0039(9)
C38 0.0336(11) 0.0462(13) 0.0365(12) 0.0111(10) 0.0013(9) -0.0045(9)
C39 0.0324(10) 0.0374(11) 0.0323(10) 0.0041(9) 0.0083(8) -0.0027(8)
C40 0.0331(10) 0.0279(10) 0.0305(10) 0.0022(8) 0.0054(8) -0.0030(8)
C41 0.0352(11) 0.0283(10) 0.0359(11) 0.0007(8) 0.0082(8) -0.0015(8)
C42 0.0341(11) 0.0388(11) 0.0421(12) -0.0001(9) 0.0090(9) -0.0097(9)
C43 0.0476(14) 0.0320(11) 0.0514(14) -0.0042(10) 0.0072(11) -0.0127(10)
C44 0.0516(14) 0.0301(11) 0.0579(15) -0.0109(10) 0.0141(11) -0.0034(10)
C45 0.0366(11) 0.0332(11) 0.0477(13) -0.0030(9) 0.0128(9) -0.0005(9)
C61 0.0422(13) 0.0400(12) 0.0618(16) -0.0065(11) 0.0221(11) -0.0042(10)
C62 0.0567(15) 0.0482(14) 0.0465(14) -0.0082(11) 0.0181(11) 0.0001(11)
C63 0.0807(19) 0.0377(12) 0.0516(15) -0.0006(11) 0.0339(13) -0.0006(12)
C64 0.0613(16) 0.0351(12) 0.0650(17) -0.0072(11) 0.0262(13) -0.0094(11)
C65 0.0493(14) 0.0465(13) 0.0477(14) -0.0028(11) 0.0118(11) -0.0017(11)
C66 0.0393(12) 0.0471(13) 0.0512(14) 0.0072(11) 0.0148(10) 0.0021(10)
C71 0.105(3) 0.0458(15) 0.0387(14) 0.0026(11) 0.0213(15) 0.0173(16)
C72 0.088(2) 0.0445(14) 0.0295(12) 0.0011(10) 0.0138(12) 0.0014(13)
C73 0.0650(16) 0.0409(12) 0.0323(11) -0.0031(10) 0.0073(11) 0.0059(11)
C74 0.0618(15) 0.0418(12) 0.0290(11) -0.0057(9) 0.0107(10) 0.0070(11)
C75 0.0634(17) 0.0701(18) 0.0319(12) -0.0067(12) 0.0146(11) 0.0132(14)
C76 0.091(2) 0.077(2) 0.0326(13) 0.0054(13) 0.0191(13) 0.0481(19)
C81 0.0596(16) 0.0507(15) 0.0505(15) -0.0036(12) 0.0132(12) -0.0047(12)
C82 0.0752(19) 0.0448(14) 0.0426(13) -0.0011(11) 0.0164(13) -0.0145(13)
C83 0.0573(15) 0.0533(15) 0.0464(14) -0.0132(11) 0.0222(11) -0.0234(12)
C84 0.0430(13) 0.0515(14) 0.0559(15) -0.0103(12) 0.0029(11) -0.0128(11)
C85 0.0597(16) 0.0530(15) 0.0410(13) 0.0024(11) 0.0068(11) -0.0201(12)
C86 0.0567(16) 0.0601(16) 0.0455(14) -0.0062(12) 0.0176(12) -0.0158(13)

loop_
_atom_type_symbol
_atom_type_description
_atom_type_scat_dispersion_real
_atom_type_scat_dispersion_imag
_atom_type_scat_source
C C 0.0181 0.0091 'International Tables Vol C Tables 4.2.6.8 and 6.1.1.4'
H H 0.0000 0.0000 'International Tables Vol C Tables 4.2.6.8 and 6.1.1.4'
N N 0.0311 0.0180 'International Tables Vol C Tables 4.2.6.8 and 6.1.1.4'
O O 0.0492 0.0322 'International Tables Vol C Tables 4.2.6.8 and 6.1.1.4'
B B 0.0090 0.0039 'International Tables Vol C Tables 4.2.6.8 and 6.1.1.4'
F F 0.0727 0.0534 'International Tables Vol C Tables 4.2.6.8 and 6.1.1.4'

loop_
_geom_angle_atom_site_label_1
_geom_angle_atom_site_label_2
_geom_angle_atom_site_label_3
_geom_angle
F1 B1 F3 110.3(2)
F1 B1 F4 110.7(2)
F3 B1 F4 111.0(2)
F1 B1 F2 110.3(2)
F3 B1 F2 106.82(19)
F4 B1 F2 107.6(2)
C22 C1 C2 118.08(18)
C22 C1 C21 120.48(17)
C2 C1 C21 121.42(18)
C3 C2 C1 119.94(19)
C2 C3 C4 121.28(18)
C23 C4 C3 119.42(18)
C23 C4 C5 120.99(19)
C3 C4 C5 119.56(18)
O5 C5 C4 123.7(2)
O5 C5 C6 118.59(18)
C4 C5 C6 117.67(17)
O6 C6 C7 123.4(2)
O6 C6 C5 118.23(19)
C7 C6 C5 118.32(17)
C8 C7 C24 119.18(18)
C8 C7 C6 120.41(18)
C24 C7 C6 120.41(18)
C9 C8 C7 121.42(18)
C8 C9 C10 120.11(19)
C25 C10 C9 117.46(18)
C25 C10 C11 120.84(17)
C9 C10 C11 121.70(18)
C12 C11 C10 124.63(18)
C12 C11 C28 116.42(17)
C10 C11 C28 118.92(17)
C11 C12 N26 127.07(18)
C11 C12 C13 127.23(19)
N26 C12 C13 105.53(16)
C14 C13 C12 109.36(18)
C13 C14 C15 108.15(17)
N26 C15 C16 128.99(18)
N26 C15 C14 106.60(17)
C16 C15 C14 123.64(18)
C15 C16 C17 125.50(18)
C15 C16 C34 115.39(17)
C17 C16 C34 118.55(17)
N27 C17 C16 127.54(18)
N27 C17 C18 106.48(17)
C16 C17 C18 125.27(18)
C19 C18 C17 108.68(18)
C18 C19 C20 109.26(19)
C21 C20 N27 128.02(18)
C21 C20 C19 126.91(19)
N27 C20 C19 104.96(17)
C20 C21 C1 124.74(18)
C20 C21 C40 117.61(17)
C1 C21 C40 117.64(17)
C23 C22 C1 122.38(18)
C22 C23 C4 118.65(18)
C22 C23 C24 119.81(18)
C4 C23 C24 121.28(17)
C25 C24 C7 118.58(18)
C25 C24 C23 120.45(17)
C7 C24 C23 120.78(18)
C24 C25 C10 123.02(17)
C15 N26 C12 110.35(16)
C17 N27 C20 110.57(16)
C33 C28 C29 119.18(19)
C33 C28 C11 119.87(19)
C29 C28 C11 120.93(19)
C30 C29 C28 120.2(2)
C31 C30 C29 120.3(2)
C30 C31 C32 120.0(2)
C31 C32 C33 120.2(2)
C28 C33 C32 120.1(2)
C35 C34 C39 118.38(19)
C35 C34 C16 119.01(18)
C39 C34 C16 122.61(19)
C36 C35 C34 120.9(2)
C37 C36 C35 120.0(2)
C36 C37 C38 119.7(2)
C39 C38 C37 120.5(2)
C38 C39 C34 120.5(2)
C41 C40 C45 118.88(19)
C41 C40 C21 121.44(19)
C45 C40 C21 119.64(19)
C42 C41 C40 120.8(2)
C43 C42 C41 119.9(2)
C44 C43 C42 119.7(2)
C43 C44 C45 120.8(2)
C44 C45 C40 120.0(2)
C62 C61 C66 120.1(2)
C63 C62 C61 119.4(2)
C64 C63 C62 120.6(3)
C63 C64 C65 119.8(2)
C66 C65 C64 119.8(2)
C65 C66 C61 120.2(2)
C72 C71 C76 119.6(3)
C71 C72 C73 120.2(3)
C74 C73 C72 120.8(3)
C75 C74 C73 119.7(3)
C74 C75 C76 119.4(3)
C71 C76 C75 120.3(3)
C82 C81 C86 119.9(3)
C81 C82 C83 120.7(3)
C82 C83 C84 119.9(3)
C83 C84 C85 119.5(3)
C86 C85 C84 119.8(3)
C85 C86 C81 120.2(3)

loop_
_geom_bond_atom_site_label_1
_geom_bond_atom_site_label_2
_geom_bond_distance
B1 F1 1.359(3)
B1 F3 1.377(3)
B1 F4 1.377(3)
B1 F2 1.402(3)
C1 C22 1.396(3)
C1 C2 1.411(3)
C1 C21 1.463(3)
C2 C3 1.378(3)
C3 C4 1.404(3)
C4 C23 1.399(3)
C4 C5 1.470(3)
O5 C5 1.208(3)
C5 C6 1.543(3)
O6 C6 1.211(3)
C6 C7 1.471(3)
C7 C8 1.401(3)
C7 C24 1.408(3)
C8 C9 1.378(3)
C9 C10 1.414(3)
C10 C25 1.399(3)
C10 C11 1.458(3)
C11 C12 1.384(3)
C11 C28 1.490(3)
C12 N26 1.401(2)
C12 C13 1.430(3)
C13 C14 1.346(3)
C14 C15 1.445(3)
C15 N26 1.364(3)
C15 C16 1.409(3)
C16 C17 1.418(3)
C16 C34 1.494(3)
C17 N27 1.365(3)
C17 C18 1.438(3)
C18 C19 1.342(3)
C19 C20 1.439(3)
C20 C21 1.378(3)
C20 N27 1.405(3)
C21 C40 1.485(3)
C22 C23 1.390(3)
C23 C24 1.478(3)
C24 C25 1.380(3)
C28 C33 1.390(3)
C28 C29 1.393(3)
C29 C30 1.393(3)
C30 C31 1.372(4)
C31 C32 1.385(4)
C32 C33 1.392(3)
C34 C35 1.396(3)
C34 C39 1.396(3)
C35 C36 1.385(3)
C36 C37 1.384(4)
C37 C38 1.387(4)
C38 C39 1.381(3)
C40 C41 1.390(3)
C40 C45 1.394(3)
C41 C42 1.386(3)
C42 C43 1.385(3)
C43 C44 1.377(4)
C44 C45 1.386(3)
C61 C62 1.380(4)
C61 C66 1.382(4)
C62 C63 1.379(4)
C63 C64 1.373(4)
C64 C65 1.384(4)
C65 C66 1.373(4)
C71 C72 1.367(4)
C71 C76 1.390(5)
C72 C73 1.382(4)
C73 C74 1.379(4)
C74 C75 1.378(4)
C75 C76 1.399(5)
C81 C82 1.369(4)
C81 C86 1.377(4)
C82 C83 1.372(4)
C83 C84 1.383(4)
C84 C85 1.390(4)
C85 C86 1.376(4)
